data_7121317
loop_
_publ_author_name
'Jiang, He'
'Jia, Linlin'
'Li, Yuanyuan'
'Liu, Sirui'
'Chen, Runfeng'
'Jin, Lu'
'Jin, Jibiao'
'Zheng, Chao'
'Fan, Quli'
'Huang, Wei'

_publ_section_title
;
 Selenide-containing organic resonance molecules as turn-on fluorescent
 probes for the selective detection of hypochlorous acid.
;
_journal_issue 23
_journal_name_full 'Chemical communications (Cambridge, England)'
_journal_page_first 2926
_journal_page_last 2929
_journal_paper_doi 10.1039/c8cc01267a
_journal_volume 54
_journal_year 2018
_chemical_formula_sum 'C30 H21 N2 P Se'
_chemical_formula_weight 519.42
_space_group_IT_number 2
_space_group_name_Hall '-P 1'
_space_group_name_H-M_alt 'P -1'
_symmetry_cell_setting triclinic
_symmetry_space_group_name_Hall '-P 1'
_symmetry_space_group_name_H-M 'P -1'
_atom_sites_solution_hydrogens geom
_atom_sites_solution_primary direct
_atom_sites_solution_secondary difmap
_audit_creation_method SHELXL-97
_audit_update_record
;
2017-12-27 deposited with the CCDC.
2018-02-22 downloaded from the CCDC.
;
_cell_angle_alpha 72.019(3)
_cell_angle_beta 68.768(3)
_cell_angle_gamma 73.861(3)
_cell_formula_units_Z 2
_cell_length_a 9.5713(14)
_cell_length_b 11.6043(17)
_cell_length_c 12.0406(17)
_cell_measurement_reflns_used 5584
_cell_measurement_temperature 293(2)
_cell_measurement_theta_max 0.848
_cell_measurement_theta_min 0.882
_cell_volume 1164.7(3)
_computing_structure_refinement 'SHELXL-97 (Sheldrick, 1997)'
_computing_structure_solution 'SHELXS-97 (Sheldrick, 1990)'
_diffrn_ambient_temperature 293(2)
_diffrn_measured_fraction_theta_full 0.969
_diffrn_measured_fraction_theta_max 0.969
_diffrn_measurement_device_type 'Bruker SMART APEX CCD'
_diffrn_radiation_monochromator graphite
_diffrn_radiation_source 'fine-focus sealed tube'
_diffrn_radiation_type MoK\a
_diffrn_radiation_wavelength 0.71073
_diffrn_reflns_av_R_equivalents 0.0233
_diffrn_reflns_av_sigmaI/netI 0.0410
_diffrn_reflns_limit_h_max 12
_diffrn_reflns_limit_h_min -12
_diffrn_reflns_limit_k_max 15
_diffrn_reflns_limit_k_min -15
_diffrn_reflns_limit_l_max 12
_diffrn_reflns_limit_l_min -16
_diffrn_reflns_number 9746
_diffrn_reflns_theta_full 28.25
_diffrn_reflns_theta_max 28.25
_diffrn_reflns_theta_min 1.87
_exptl_absorpt_coefficient_mu 1.703
_exptl_absorpt_correction_T_max 0.8482
_exptl_absorpt_correction_T_min 0.8217
_exptl_crystal_density_diffrn 1.481
_exptl_crystal_density_method 'not measured'
_exptl_crystal_description block
_exptl_crystal_F_000 528
_exptl_crystal_size_max 0.12
_exptl_crystal_size_mid 0.11
_exptl_crystal_size_min 0.10
_refine_diff_density_max 0.588
_refine_diff_density_min -0.984
_refine_diff_density_rms 0.110
_refine_ls_extinction_method none
_refine_ls_goodness_of_fit_ref 1.107
_refine_ls_hydrogen_treatment mixed
_refine_ls_matrix_type full
_refine_ls_number_parameters 307
_refine_ls_number_reflns 5584
_refine_ls_number_restraints 0
_refine_ls_restrained_S_all 1.107
_refine_ls_R_factor_all 0.0564
_refine_ls_R_factor_gt 0.0446
_refine_ls_shift/su_max 0.000
_refine_ls_shift/su_mean 0.000
_refine_ls_structure_factor_coef Fsqd
_refine_ls_weighting_details 'calc w=1/[\s^2^(Fo^2^)+(0.0579P)^2^+0.9624P] where P=(Fo^2^+2Fc^2^)/3'
_refine_ls_weighting_scheme calc
_refine_ls_wR_factor_gt 0.1126
_refine_ls_wR_factor_ref 0.1259
_reflns_number_gt 4745
_reflns_number_total 5584
_reflns_threshold_expression >2sigma(I)
_cod_data_source_file c8cc01267a2.cif
_cod_data_source_block 1_CCDC2
_cod_depositor_comments 'Adding full bibliography for 7121315--7121317.cif.'
_cod_database_code 7121317

loop_
_symmetry_equiv_pos_as_xyz
'x, y, z'
'-x, -y, -z'

loop_
_atom_site_label
_atom_site_type_symbol
_atom_site_fract_x
_atom_site_fract_y
_atom_site_fract_z
_atom_site_U_iso_or_equiv
_atom_site_adp_type
_atom_site_occupancy
_atom_site_symmetry_multiplicity
_atom_site_calc_flag
_atom_site_refinement_flags
C1 C 0.2144(3) 0.1976(2) 0.1925(2) 0.0270(5) Uani 1 1 d .
C2 C 0.0744(3) 0.1625(3) 0.2264(3) 0.0362(6) Uani 1 1 d .
H2 H -0.0026 0.1787 0.2968 0.043 Uiso 1 1 calc R
C3 C 0.0531(4) 0.1025(3) 0.1519(3) 0.0415(7) Uani 1 1 d .
H3 H -0.0405 0.0796 0.1726 0.050 Uiso 1 1 calc R
C4 C 0.1673(4) 0.0754(3) 0.0475(3) 0.0427(7) Uani 1 1 d .
H4 H 0.1492 0.0356 -0.0008 0.051 Uiso 1 1 calc R
C5 C 0.3070(4) 0.1075(3) 0.0156(3) 0.0373(6) Uani 1 1 d .
H5 H 0.3846 0.0879 -0.0531 0.045 Uiso 1 1 calc R
C6 C 0.3309(3) 0.1699(2) 0.0874(2) 0.0281(5) Uani 1 1 d .
C7 C 0.4625(3) 0.2134(2) 0.0779(2) 0.0295(5) Uani 1 1 d .
C8 C 0.6067(3) 0.2128(3) -0.0082(3) 0.0423(7) Uani 1 1 d .
H8 H 0.6311 0.1822 -0.0771 0.051 Uiso 1 1 calc R
C9 C 0.7132(4) 0.2585(3) 0.0110(3) 0.0521(9) Uani 1 1 d .
H9 H 0.8095 0.2595 -0.0461 0.063 Uiso 1 1 calc R
C10 C 0.6773(3) 0.3024(3) 0.1139(4) 0.0528(9) Uani 1 1 d .
H10 H 0.7515 0.3305 0.1260 0.063 Uiso 1 1 calc R
C11 C 0.5344(3) 0.3061(3) 0.1996(3) 0.0420(7) Uani 1 1 d .
H11 H 0.5119 0.3354 0.2691 0.050 Uiso 1 1 calc R
C12 C 0.4253(3) 0.2644(2) 0.1784(2) 0.0298(5) Uani 1 1 d .
C13 C -0.0776(3) 0.4278(2) 0.2975(3) 0.0302(5) Uani 1 1 d .
C14 C -0.0099(4) 0.5011(3) 0.1857(3) 0.0401(6) Uani 1 1 d .
H14 H 0.0951 0.4971 0.1561 0.048 Uiso 1 1 calc R
C15 C -0.1057(4) 0.5803(3) 0.1203(3) 0.0487(8) Uani 1 1 d .
H15 H -0.0637 0.6306 0.0449 0.058 Uiso 1 1 calc R
C16 C -0.2630(4) 0.5871(3) 0.1639(4) 0.0501(8) Uani 1 1 d .
H16 H -0.3240 0.6423 0.1179 0.060 Uiso 1 1 calc R
C17 C -0.3288(3) 0.5137(3) 0.2735(3) 0.0415(7) Uani 1 1 d .
H17 H -0.4340 0.5182 0.3023 0.050 Uiso 1 1 calc R
C18 C -0.2353(3) 0.4316(2) 0.3414(3) 0.0309(5) Uani 1 1 d .
C19 C -0.2662(3) 0.3395(2) 0.4547(3) 0.0292(5) Uani 1 1 d .
C20 C -0.4022(3) 0.3025(3) 0.5344(3) 0.0394(7) Uani 1 1 d .
H20 H -0.4945 0.3407 0.5186 0.047 Uiso 1 1 calc R
C21 C -0.3969(3) 0.2087(3) 0.6364(3) 0.0443(7) Uani 1 1 d .
H21 H -0.4867 0.1839 0.6911 0.053 Uiso 1 1 calc R
C22 C -0.2586(3) 0.1506(3) 0.6586(3) 0.0389(6) Uani 1 1 d .
H22 H -0.2575 0.0870 0.7280 0.047 Uiso 1 1 calc R
C23 C -0.1222(3) 0.1848(3) 0.5801(3) 0.0335(6) Uani 1 1 d .
H23 H -0.0301 0.1441 0.5952 0.040 Uiso 1 1 calc R
C24 C -0.1267(3) 0.2813(2) 0.4787(2) 0.0267(5) Uani 1 1 d .
C25 C 0.2174(3) 0.2119(2) 0.4989(2) 0.0292(5) Uani 1 1 d .
C26 C 0.1898(3) 0.2472(3) 0.6070(3) 0.0398(6) Uani 1 1 d .
H26 H 0.1504 0.3290 0.6116 0.048 Uiso 1 1 calc R
C27 C 0.2213(4) 0.1606(4) 0.7061(3) 0.0488(8) Uani 1 1 d .
H27 H 0.2011 0.1836 0.7787 0.059 Uiso 1 1 calc R
C28 C 0.2828(4) 0.0392(4) 0.6993(3) 0.0499(8) Uani 1 1 d .
H28 H 0.3060 -0.0186 0.7664 0.060 Uiso 1 1 calc R
C29 C 0.3097(4) 0.0040(3) 0.5934(3) 0.0480(8) Uani 1 1 d .
H29 H 0.3498 -0.0780 0.5895 0.058 Uiso 1 1 calc R
C30 C 0.2775(3) 0.0899(3) 0.4921(3) 0.0394(6) Uani 1 1 d .
H30 H 0.2960 0.0659 0.4204 0.047 Uiso 1 1 calc R
N1 N 0.2703(2) 0.2594(2) 0.2486(2) 0.0283(4) Uani 1 1 d .
N2 N -0.0085(2) 0.3369(2) 0.38258(19) 0.0266(4) Uani 1 1 d .
P1 P 0.17601(7) 0.32688(6) 0.36981(6) 0.02621(15) Uani 1 1 d .
Se1 Se 0.22665(3) 0.49568(3) 0.35172(3) 0.04175(12) Uani 1 1 d .

loop_
_atom_site_aniso_label
_atom_site_aniso_U_11
_atom_site_aniso_U_22
_atom_site_aniso_U_33
_atom_site_aniso_U_23
_atom_site_aniso_U_13
_atom_site_aniso_U_12
C1 0.0286(11) 0.0241(12) 0.0293(12) -0.0059(10) -0.0109(10) -0.0036(9)
C2 0.0319(13) 0.0366(14) 0.0424(16) -0.0157(12) -0.0065(11) -0.0092(11)
C3 0.0397(15) 0.0396(16) 0.0538(19) -0.0143(14) -0.0181(14) -0.0114(12)
C4 0.0550(18) 0.0412(16) 0.0442(17) -0.0142(14) -0.0238(14) -0.0115(14)
C5 0.0480(16) 0.0373(15) 0.0279(13) -0.0108(12) -0.0108(12) -0.0073(12)
C6 0.0317(12) 0.0261(12) 0.0250(12) -0.0050(10) -0.0092(10) -0.0031(9)
C7 0.0292(12) 0.0277(12) 0.0288(13) -0.0081(10) -0.0065(10) -0.0026(10)
C8 0.0389(15) 0.0449(17) 0.0363(16) -0.0169(13) 0.0034(12) -0.0090(13)
C9 0.0315(14) 0.060(2) 0.057(2) -0.0251(17) 0.0089(14) -0.0125(14)
C10 0.0284(14) 0.057(2) 0.077(3) -0.0340(19) -0.0029(15) -0.0113(13)
C11 0.0280(13) 0.0490(17) 0.0553(19) -0.0278(15) -0.0068(12) -0.0069(12)
C12 0.0232(11) 0.0307(13) 0.0330(13) -0.0118(11) -0.0033(10) -0.0033(9)
C13 0.0291(12) 0.0267(12) 0.0349(14) -0.0103(11) -0.0092(10) -0.0024(10)
C14 0.0413(15) 0.0361(15) 0.0378(16) -0.0054(12) -0.0081(12) -0.0082(12)
C15 0.063(2) 0.0351(16) 0.0435(18) -0.0016(14) -0.0181(16) -0.0089(15)
C16 0.060(2) 0.0339(16) 0.063(2) -0.0053(15) -0.0369(18) 0.0002(14)
C17 0.0391(15) 0.0328(15) 0.059(2) -0.0133(14) -0.0258(14) 0.0003(12)
C18 0.0273(12) 0.0282(13) 0.0410(15) -0.0149(11) -0.0118(11) -0.0016(10)
C19 0.0247(11) 0.0275(12) 0.0371(14) -0.0133(11) -0.0080(10) -0.0029(9)
C20 0.0234(12) 0.0449(16) 0.0494(18) -0.0159(14) -0.0062(11) -0.0066(11)
C21 0.0296(13) 0.0528(19) 0.0457(17) -0.0128(15) 0.0019(12) -0.0169(13)
C22 0.0402(15) 0.0399(16) 0.0320(14) -0.0049(12) -0.0028(12) -0.0155(12)
C23 0.0288(12) 0.0339(14) 0.0350(14) -0.0045(11) -0.0087(11) -0.0065(10)
C24 0.0223(10) 0.0274(12) 0.0312(13) -0.0128(10) -0.0045(9) -0.0039(9)
C25 0.0217(10) 0.0328(13) 0.0341(13) -0.0105(11) -0.0084(10) -0.0036(9)
C26 0.0401(15) 0.0472(17) 0.0373(15) -0.0153(13) -0.0116(12) -0.0102(13)
C27 0.0502(18) 0.067(2) 0.0379(17) -0.0103(15) -0.0169(14) -0.0226(16)
C28 0.0421(16) 0.058(2) 0.0479(19) 0.0046(16) -0.0206(15) -0.0159(15)
C29 0.0408(16) 0.0384(17) 0.052(2) -0.0013(14) -0.0125(14) -0.0007(13)
C30 0.0349(14) 0.0392(16) 0.0413(16) -0.0142(13) -0.0088(12) -0.0008(12)
N1 0.0225(9) 0.0345(11) 0.0295(11) -0.0149(9) -0.0027(8) -0.0062(8)
N2 0.0230(9) 0.0276(10) 0.0260(10) -0.0042(8) -0.0063(8) -0.0037(8)
P1 0.0215(3) 0.0271(3) 0.0309(3) -0.0125(3) -0.0048(2) -0.0035(2)
Se1 0.03711(17) 0.03372(17) 0.0576(2) -0.02142(14) -0.00633(13) -0.01016(12)

loop_
_atom_type_symbol
_atom_type_description
_atom_type_scat_dispersion_real
_atom_type_scat_dispersion_imag
_atom_type_scat_source
C C 0.0033 0.0016 'International Tables Vol C Tables 4.2.6.8 and 6.1.1.4'
H H 0.0000 0.0000 'International Tables Vol C Tables 4.2.6.8 and 6.1.1.4'
N N 0.0061 0.0033 'International Tables Vol C Tables 4.2.6.8 and 6.1.1.4'
P P 0.1023 0.0942 'International Tables Vol C Tables 4.2.6.8 and 6.1.1.4'
Se Se -0.0929 2.2259 'International Tables Vol C Tables 4.2.6.8 and 6.1.1.4'

loop_
_geom_angle_atom_site_label_1
_geom_angle_atom_site_label_2
_geom_angle_atom_site_label_3
_geom_angle
C2 C1 C6 120.4(2)
C2 C1 N1 131.1(2)
C6 C1 N1 108.4(2)
C3 C2 C1 117.9(3)
C3 C2 H2 121.1
C1 C2 H2 121.1
C2 C3 C4 122.1(3)
C2 C3 H3 119.0
C4 C3 H3 119.0
C5 C4 C3 120.1(3)
C5 C4 H4 120.0
C3 C4 H4 120.0
C4 C5 C6 119.2(3)
C4 C5 H5 120.4
C6 C5 H5 120.4
C5 C6 C1 120.3(2)
C5 C6 C7 131.7(2)
C1 C6 C7 107.9(2)
C8 C7 C12 120.0(3)
C8 C7 C6 132.5(2)
C12 C7 C6 107.5(2)
C9 C8 C7 118.8(3)
C9 C8 H8 120.6
C7 C8 H8 120.6
C10 C9 C8 120.5(3)
C10 C9 H9 119.8
C8 C9 H9 119.8
C9 C10 C11 122.0(3)
C9 C10 H10 119.0
C11 C10 H10 119.0
C10 C11 C12 117.6(3)
C10 C11 H11 121.2
C12 C11 H11 121.2
C11 C12 C7 120.9(2)
C11 C12 N1 129.9(2)
C7 C12 N1 109.1(2)
C14 C13 C18 121.7(3)
C14 C13 N2 129.4(2)
C18 C13 N2 108.8(2)
C15 C14 C13 117.0(3)
C15 C14 H14 121.5
C13 C14 H14 121.5
C14 C15 C16 122.0(3)
C14 C15 H15 119.0
C16 C15 H15 119.0
C17 C16 C15 120.8(3)
C17 C16 H16 119.6
C15 C16 H16 119.6
C16 C17 C18 118.8(3)
C16 C17 H17 120.6
C18 C17 H17 120.6
C17 C18 C13 119.8(3)
C17 C18 C19 132.7(3)
C13 C18 C19 107.5(2)
C20 C19 C24 120.5(3)
C20 C19 C18 131.4(2)
C24 C19 C18 108.1(2)
C21 C20 C19 118.7(3)
C21 C20 H20 120.7
C19 C20 H20 120.7
C20 C21 C22 120.5(3)
C20 C21 H21 119.8
C22 C21 H21 119.8
C23 C22 C21 121.8(3)
C23 C22 H22 119.1
C21 C22 H22 119.1
C24 C23 C22 118.2(3)
C24 C23 H23 120.9
C22 C23 H23 120.9
C23 C24 C19 120.4(2)
C23 C24 N2 131.5(2)
C19 C24 N2 108.1(2)
C30 C25 C26 119.9(3)
C30 C25 P1 121.1(2)
C26 C25 P1 118.9(2)
C27 C26 C25 119.6(3)
C27 C26 H26 120.2
C25 C26 H26 120.2
C26 C27 C28 120.6(3)
C26 C27 H27 119.7
C28 C27 H27 119.7
C29 C28 C27 120.0(3)
C29 C28 H28 120.0
C27 C28 H28 120.0
C28 C29 C30 120.4(3)
C28 C29 H29 119.8
C30 C29 H29 119.8
C29 C30 C25 119.4(3)
C29 C30 H30 120.3
C25 C30 H30 120.3
C12 N1 C1 106.9(2)
C12 N1 P1 123.34(17)
C1 N1 P1 129.58(17)
C24 N2 C13 107.4(2)
C24 N2 P1 131.24(18)
C13 N2 P1 120.53(18)
N2 P1 N1 102.02(10)
N2 P1 C25 107.79(11)
N1 P1 C25 104.41(12)
N2 P1 Se1 112.75(8)
N1 P1 Se1 115.94(8)
C25 P1 Se1 112.95(9)

loop_
_geom_bond_atom_site_label_1
_geom_bond_atom_site_label_2
_geom_bond_distance
C1 C2 1.390(4)
C1 C6 1.406(3)
C1 N1 1.425(3)
C2 C3 1.389(4)
C2 H2 0.9300
C3 C4 1.390(5)
C3 H3 0.9300
C4 C5 1.375(4)
C4 H4 0.9300
C5 C6 1.396(4)
C5 H5 0.9300
C6 C7 1.437(4)
C7 C8 1.394(4)
C7 C12 1.398(3)
C8 C9 1.385(5)
C8 H8 0.9300
C9 C10 1.378(5)
C9 H9 0.9300
C10 C11 1.382(4)
C10 H10 0.9300
C11 C12 1.394(4)
C11 H11 0.9300
C12 N1 1.425(3)
C13 C14 1.386(4)
C13 C18 1.400(4)
C13 N2 1.426(3)
C14 C15 1.384(5)
C14 H14 0.9300
C15 C16 1.391(5)
C15 H15 0.9300
C16 C17 1.366(5)
C16 H16 0.9300
C17 C18 1.397(4)
C17 H17 0.9300
C18 C19 1.441(4)
C19 C20 1.397(4)
C19 C24 1.407(3)
C20 C21 1.373(5)
C20 H20 0.9300
C21 C22 1.388(4)
C21 H21 0.9300
C22 C23 1.385(4)
C22 H22 0.9300
C23 C24 1.383(4)
C23 H23 0.9300
C24 N2 1.425(3)
C25 C30 1.389(4)
C25 C26 1.397(4)
C25 P1 1.795(3)
C26 C27 1.370(5)
C26 H26 0.9300
C27 C28 1.384(5)
C27 H27 0.9300
C28 C29 1.372(5)
C28 H28 0.9300
C29 C30 1.388(5)
C29 H29 0.9300
C30 H30 0.9300
N1 P1 1.708(2)
N2 P1 1.690(2)
P1 Se1 2.0754(7)
